data_7231512
loop_
_publ_author_name
'Wang, Ke'
'Xu, Qiaofei'
'Ma, Pengtao'
'Zhang, Chao'
'Wang, Jingping'
'Niu, Jingyang'

_publ_section_title
;
 Polyoxovanadate catalysts for oxidation of 1-phenyl ethanol: from the
 discrete [V4O12]4&#x2212; and [V10O28]6&#x2212; anions to the anionic
 [V6O17]n4n&#x2212; coordination polymer
;
_journal_issue 40
_journal_name_full CrystEngComm
_journal_page_first 6273
_journal_paper_doi 10.1039/C8CE01237G
_journal_volume 20
_journal_year 2018
_chemical_formula_moiety '2(C36 H24 N6 Ru), O28 V10, 15(O)'
_chemical_formula_sum 'C72 H78 N12 O43 Ru2 V10'
_chemical_formula_weight 2511.00
_space_group_crystal_system monoclinic
_space_group_IT_number 15
_space_group_name_Hall '-C 2yc'
_space_group_name_H-M_alt 'C 1 2/c 1'
_symmetry_space_group_name_Hall '-C 2yc'
_symmetry_space_group_name_H-M 'C 1 2/c 1'
_atom_sites_solution_hydrogens geom
_atom_sites_solution_primary direct
_audit_creation_date 2017-06-10
_audit_creation_method
;
Olex2 1.2-beta
(compiled 2015.01.26 svn.r3150 for OlexSys, GUI svn.r4998)
;
_audit_update_record
;
2018-04-17 deposited with the CCDC.
2018-09-11 downloaded from the CCDC.
;
_cell_angle_alpha 90
_cell_angle_beta 108.164(3)
_cell_angle_gamma 90
_cell_formula_units_Z 4
_cell_length_a 26.468(4)
_cell_length_b 15.103(2)
_cell_length_c 23.374(3)
_cell_measurement_reflns_used 1930
_cell_measurement_temperature 296(2)
_cell_measurement_theta_max 20.130
_cell_measurement_theta_min 2.216
_cell_volume 8878(2)
_computing_cell_refinement 'SAINT V8.18C (?, 2016)'
_computing_data_reduction 'SAINT V8.18C (?, 2016)'
_computing_molecular_graphics 'Olex2 (Dolomanov et al., 2009)'
_computing_publication_material 'Olex2 (Dolomanov et al., 2009)'
_computing_structure_refinement 'ShelXL-2014/7 (Sheldrick, 2008)'
_computing_structure_solution 'ShelXS (Sheldrick, 2008)'
_diffrn_ambient_temperature 296.15
_diffrn_measured_fraction_theta_full 0.999
_diffrn_measured_fraction_theta_max 0.999
_diffrn_measurement_device_type 'Bruker APEX-II CCD'
_diffrn_measurement_method '\f and \w scans'
_diffrn_radiation_monochromator graphite
_diffrn_radiation_type MoK\a
_diffrn_radiation_wavelength 0.71073
_diffrn_reflns_av_R_equivalents 0.0884
_diffrn_reflns_av_unetI/netI 0.1081
_diffrn_reflns_Laue_measured_fraction_full 0.999
_diffrn_reflns_Laue_measured_fraction_max 0.999
_diffrn_reflns_limit_h_max 31
_diffrn_reflns_limit_h_min -18
_diffrn_reflns_limit_k_max 17
_diffrn_reflns_limit_k_min -18
_diffrn_reflns_limit_l_max 27
_diffrn_reflns_limit_l_min -27
_diffrn_reflns_number 22748
_diffrn_reflns_point_group_measured_fraction_full 0.999
_diffrn_reflns_point_group_measured_fraction_max 0.999
_diffrn_reflns_theta_full 25.100
_diffrn_reflns_theta_max 25.100
_diffrn_reflns_theta_min 1.619
_diffrn_standards_number 0
_exptl_absorpt_coefficient_mu 1.432
_exptl_absorpt_correction_T_max 0.7457
_exptl_absorpt_correction_T_min 0.6525
_exptl_absorpt_correction_type multi-scan
_exptl_crystal_colour orange
_exptl_crystal_colour_primary orange
_exptl_crystal_density_diffrn 1.879
_exptl_crystal_density_method 'not measured'
_exptl_crystal_description block
_exptl_crystal_F_000 5024
_exptl_crystal_size_max 0.16
_exptl_crystal_size_mid 0.12
_exptl_crystal_size_min 0.1
_refine_diff_density_max 1.435
_refine_diff_density_min -0.750
_refine_diff_density_rms 0.152
_refine_ls_extinction_method none
_refine_ls_goodness_of_fit_ref 1.025
_refine_ls_hydrogen_treatment constr
_refine_ls_matrix_type full
_refine_ls_number_parameters 309
_refine_ls_number_reflns 7907
_refine_ls_number_restraints 0
_refine_ls_restrained_S_all 1.025
_refine_ls_R_factor_all 0.1342
_refine_ls_R_factor_gt 0.0731
_refine_ls_shift/su_max 0.001
_refine_ls_shift/su_mean 0.000
_refine_ls_structure_factor_coef Fsqd
_refine_ls_weighting_details 'w=1/[\s^2^(Fo^2^)+(0.0891P)^2^+78.2462P] where P=(Fo^2^+2Fc^2^)/3'
_refine_ls_weighting_scheme calc
_refine_ls_wR_factor_gt 0.1721
_refine_ls_wR_factor_ref 0.2153
_reflns_Friedel_coverage 0.000
_reflns_number_gt 4553
_reflns_number_total 7907
_reflns_threshold_expression 'I > 2\s(I)'
_cod_data_source_file c8ce01237g2.cif
_cod_data_source_block njy1_CCDC1
_cod_depositor_comments 'Adding full bibliography for 7231510--7231512.cif.'
_cod_database_code 7231512
_shelx_space_group_comment
;
The symmetry employed for this shelxl refinement is uniquely defined
by the following loop, which should always be used as a source of
symmetry information in preference to the above space-group names.
They are only intended as comments.
;
_olex2_refinement_description
;
1. Fixed Uiso
 At 1.2 times of:
  All C(H) groups
2.a Aromatic/amide H refined with riding coordinates:
 C1(H1), C2(H2), C3(H3), C5(H5), C6(H6), C8(H8), C9(H9), C10(H10), C13(H13),
 C14(H14), C15(H15), C17(H17), C18(H18), C20(H20), C21(H21), C22(H22), C25(H25),
  C26(H26), C27(H27), C29(H29), C30(H30), C32(H32), C33(H33), C34(H34)
;
_shelx_shelxl_version_number 2014/7
_olex2_submission_special_instructions 'No special instructions were received'

loop_
_space_group_symop_operation_xyz
'x, y, z'
'-x, y, -z+1/2'
'x+1/2, y+1/2, z'
'-x+1/2, y+1/2, -z+1/2'
'-x, -y, -z'
'x, -y, z-1/2'
'-x+1/2, -y+1/2, -z'
'x+1/2, -y+1/2, z-1/2'

loop_
_atom_site_label
_atom_site_type_symbol
_atom_site_fract_x
_atom_site_fract_y
_atom_site_fract_z
_atom_site_U_iso_or_equiv
_atom_site_adp_type
_atom_site_occupancy
_atom_site_site_symmetry_order
_atom_site_calc_flag
_atom_site_refinement_flags_posn
_atom_site_refinement_flags_adp
_atom_site_refinement_flags_occupancy
Ru1 Ru 0.71989(3) 0.16293(5) 0.68466(3) 0.0317(2) Uani 1 1 d . . .
V1 V 0.44094(6) 0.54465(10) 0.47935(7) 0.0319(4) Uani 1 1 d . . .
V2 V 0.49032(6) 0.43572(11) 0.60714(7) 0.0368(4) Uani 1 1 d . . .
V3 V 0.45602(6) 0.37946(11) 0.40898(7) 0.0377(4) Uani 1 1 d . . .
V4 V 0.39613(6) 0.36528(11) 0.50391(8) 0.0370(4) Uani 1 1 d . . .
V5 V 0.49463(7) 0.72403(11) 0.47180(8) 0.0398(4) Uani 1 1 d . . .
N1 N 0.7031(3) 0.2307(5) 0.6047(3) 0.0363(18) Uiso 1 1 d . . .
N2 N 0.7848(3) 0.2474(6) 0.7043(4) 0.046(2) Uiso 1 1 d . . .
N3 N 0.7422(3) 0.1091(5) 0.7694(3) 0.0392(19) Uiso 1 1 d . . .
N4 N 0.6780(3) 0.2431(5) 0.7247(4) 0.0392(19) Uiso 1 1 d . . .
N5 N 0.7546(3) 0.0671(5) 0.6468(3) 0.0365(19) Uiso 1 1 d . . .
N6 N 0.6576(3) 0.0746(5) 0.6557(3) 0.0389(19) Uiso 1 1 d . . .
O1W O 0.5873(3) 0.3390(5) 0.3708(3) 0.058(2) Uiso 1 1 d . . .
O1 O 0.3964(2) 0.3547(4) 0.4211(3) 0.0394(16) Uiso 1 1 d . . .
O2 O 0.4701(3) 0.8205(5) 0.4544(3) 0.0551(19) Uiso 1 1 d . . .
O2W O 0.4261(4) 0.4365(6) 0.2287(4) 0.083(3) Uiso 1 1 d . . .
O3 O 0.3368(3) 0.3338(4) 0.4964(3) 0.0432(16) Uiso 1 1 d . . .
O3W O 0.5715(4) 0.9020(7) 0.4164(5) 0.111(4) Uiso 1 1 d . . .
O4 O 0.4193(3) 0.4056(4) 0.5801(3) 0.0417(16) Uiso 1 1 d . . .
O4W O 0.5274(4) 0.1798(7) 0.3646(5) 0.105(3) Uiso 1 1 d . . .
O5 O 0.4440(2) 0.5095(4) 0.4036(3) 0.0369(15) Uiso 1 1 d . . .
O5W O 0.4328(5) 0.9322(8) 0.5386(6) 0.128(4) Uiso 1 1 d . . .
O6 O 0.4478(3) 0.3550(5) 0.3395(3) 0.0535(19) Uiso 1 1 d . . .
O6W O 0.5089(5) 0.2011(8) 0.6927(5) 0.120(4) Uiso 1 1 d . . .
O7 O 0.5075(2) 0.7207(4) 0.5528(3) 0.0401(16) Uiso 1 1 d . . .
O7W O 0.5000 0.0897(11) 0.2500 0.118(5) Uiso 1 2 d S T P
O8 O 0.3841(2) 0.4967(4) 0.4801(3) 0.0385(16) Uiso 1 1 d . . .
O8W O 0.5657(8) 0.9347(14) 0.2899(10) 0.238(9) Uiso 1 1 d . . .
O9 O 0.5152(2) 0.3280(4) 0.6068(3) 0.0393(16) Uiso 1 1 d . . .
O10 O 0.4986(3) 0.4582(4) 0.6762(3) 0.0475(17) Uiso 1 1 d . . .
O11 O 0.4285(2) 0.6530(4) 0.4646(3) 0.0405(16) Uiso 1 1 d . . .
O12 O 0.4349(2) 0.2632(4) 0.5210(3) 0.0405(16) Uiso 1 1 d . . .
O13 O 0.4670(2) 0.5624(4) 0.5705(3) 0.0341(15) Uiso 1 1 d . . .
O14 O 0.5216(2) 0.5755(4) 0.4938(3) 0.0310(14) Uiso 1 1 d . . .
C1 C 0.8251(5) 0.2539(8) 0.7553(6) 0.069(4) Uiso 1 1 d . . .
H1 H 0.8249 0.2208 0.7888 0.082 Uiso 1 1 calc R . .
C2 C 0.8682(6) 0.3112(9) 0.7584(7) 0.083(4) Uiso 1 1 d . . .
H2 H 0.8967 0.3147 0.7937 0.100 Uiso 1 1 calc R . .
C3 C 0.8683(6) 0.3595(10) 0.7117(7) 0.085(4) Uiso 1 1 d . . .
H3 H 0.8972 0.3966 0.7155 0.102 Uiso 1 1 calc R . .
C4 C 0.8283(5) 0.3587(9) 0.6575(6) 0.074(4) Uiso 1 1 d . . .
C5 C 0.8234(6) 0.4022(9) 0.6031(6) 0.077(4) Uiso 1 1 d . . .
H5 H 0.8508 0.4399 0.6020 0.093 Uiso 1 1 calc R . .
C6 C 0.7839(6) 0.3940(10) 0.5545(7) 0.085(4) Uiso 1 1 d . . .
H6 H 0.7845 0.4266 0.5210 0.101 Uiso 1 1 calc R . .
C7 C 0.7381(5) 0.3368(8) 0.5488(6) 0.062(3) Uiso 1 1 d . . .
C8 C 0.6928(5) 0.3223(9) 0.5004(6) 0.073(4) Uiso 1 1 d . . .
H8 H 0.6882 0.3545 0.4653 0.088 Uiso 1 1 calc R . .
C9 C 0.6565(5) 0.2657(8) 0.5022(6) 0.064(3) Uiso 1 1 d . . .
H9 H 0.6272 0.2562 0.4683 0.076 Uiso 1 1 calc R . .
C10 C 0.6615(4) 0.2195(7) 0.5548(5) 0.047(3) Uiso 1 1 d . . .
H10 H 0.6351 0.1793 0.5557 0.057 Uiso 1 1 calc R . .
C11 C 0.7851(4) 0.2979(7) 0.6561(5) 0.050(3) Uiso 1 1 d . . .
C12 C 0.7419(4) 0.2897(7) 0.6028(5) 0.049(3) Uiso 1 1 d . . .
C13 C 0.8037(4) 0.0668(7) 0.6421(5) 0.045(3) Uiso 1 1 d . . .
H13 H 0.8269 0.1126 0.6593 0.054 Uiso 1 1 calc R . .
C14 C 0.8211(5) -0.0019(7) 0.6114(5) 0.056(3) Uiso 1 1 d . . .
H14 H 0.8550 -0.0003 0.6073 0.067 Uiso 1 1 calc R . .
C15 C 0.7882(5) -0.0688(8) 0.5884(5) 0.060(3) Uiso 1 1 d . . .
H15 H 0.7995 -0.1140 0.5682 0.072 Uiso 1 1 calc R . .
C16 C 0.7378(4) -0.0731(7) 0.5937(5) 0.048(3) Uiso 1 1 d . . .
C17 C 0.7007(5) -0.1424(9) 0.5722(6) 0.072(4) Uiso 1 1 d . . .
H17 H 0.7107 -0.1910 0.5538 0.086 Uiso 1 1 calc R . .
C18 C 0.6519(5) -0.1408(9) 0.5775(6) 0.072(4) Uiso 1 1 d . . .
H18 H 0.6291 -0.1884 0.5631 0.086 Uiso 1 1 calc R . .
C19 C 0.6336(5) -0.0674(8) 0.6047(5) 0.056(3) Uiso 1 1 d . . .
C20 C 0.5820(5) -0.0575(8) 0.6101(5) 0.065(3) Uiso 1 1 d . . .
H20 H 0.5566 -0.1015 0.5958 0.078 Uiso 1 1 calc R . .
C21 C 0.5700(5) 0.0144(8) 0.6357(5) 0.064(3) Uiso 1 1 d . . .
H21 H 0.5356 0.0224 0.6373 0.077 Uiso 1 1 calc R . .
C22 C 0.6088(4) 0.0781(7) 0.6602(5) 0.051(3) Uiso 1 1 d . . .
H22 H 0.6001 0.1256 0.6807 0.062 Uiso 1 1 calc R . .
C23 C 0.7210(4) -0.0023(6) 0.6228(4) 0.034(2) Uiso 1 1 d . . .
C24 C 0.6697(4) 0.0023(6) 0.6283(4) 0.038(2) Uiso 1 1 d . . .
C25 C 0.7784(4) 0.0462(7) 0.7921(5) 0.054(3) Uiso 1 1 d . . .
H25 H 0.7946 0.0188 0.7668 0.065 Uiso 1 1 calc R . .
C26 C 0.7932(5) 0.0197(8) 0.8532(5) 0.063(3) Uiso 1 1 d . . .
H26 H 0.8195 -0.0226 0.8683 0.075 Uiso 1 1 calc R . .
C27 C 0.7682(4) 0.0573(7) 0.8885(5) 0.055(3) Uiso 1 1 d . . .
H27 H 0.7777 0.0410 0.9288 0.066 Uiso 1 1 calc R . .
C28 C 0.7292(4) 0.1189(7) 0.8671(5) 0.050(3) Uiso 1 1 d . . .
C29 C 0.6973(5) 0.1621(8) 0.8994(6) 0.067(3) Uiso 1 1 d . . .
H29 H 0.7018 0.1446 0.9389 0.080 Uiso 1 1 calc R . .
C30 C 0.6626(5) 0.2241(8) 0.8762(6) 0.069(4) Uiso 1 1 d . . .
H30 H 0.6432 0.2480 0.8995 0.083 Uiso 1 1 calc R . .
C31 C 0.6533(4) 0.2563(7) 0.8168(5) 0.054(3) Uiso 1 1 d . . .
C32 C 0.6205(5) 0.3270(8) 0.7896(6) 0.071(4) Uiso 1 1 d . . .
H32 H 0.6012 0.3561 0.8111 0.085 Uiso 1 1 calc R . .
C33 C 0.6159(5) 0.3548(8) 0.7329(6) 0.064(3) Uiso 1 1 d . . .
H33 H 0.5936 0.4017 0.7155 0.077 Uiso 1 1 calc R . .
C34 C 0.6459(4) 0.3105(7) 0.7008(5) 0.052(3) Uiso 1 1 d . . .
H34 H 0.6431 0.3291 0.6620 0.062 Uiso 1 1 calc R . .
C35 C 0.7180(4) 0.1462(6) 0.8065(4) 0.038(2) Uiso 1 1 d . . .
C36 C 0.6829(4) 0.2163(7) 0.7822(5) 0.044(2) Uiso 1 1 d . . .

loop_
_atom_site_aniso_label
_atom_site_aniso_U_11
_atom_site_aniso_U_22
_atom_site_aniso_U_33
_atom_site_aniso_U_23
_atom_site_aniso_U_13
_atom_site_aniso_U_12
Ru1 0.0290(4) 0.0330(4) 0.0332(4) -0.0032(3) 0.0096(3) 0.0016(3)
V1 0.0296(9) 0.0318(9) 0.0354(9) -0.0018(7) 0.0120(7) 0.0022(7)
V2 0.0395(10) 0.0399(10) 0.0326(9) -0.0010(7) 0.0133(7) 0.0003(7)
V3 0.0382(10) 0.0414(10) 0.0355(9) -0.0090(8) 0.0147(8) -0.0043(8)
V4 0.0346(9) 0.0366(9) 0.0435(10) -0.0036(8) 0.0176(8) -0.0045(7)
V5 0.0408(10) 0.0331(10) 0.0479(11) 0.0003(8) 0.0174(8) 0.0029(7)

loop_
_atom_type_symbol
_atom_type_description
_atom_type_scat_dispersion_real
_atom_type_scat_dispersion_imag
_atom_type_scat_source
C C 0.0033 0.0016 'International Tables Vol C Tables 4.2.6.8 and 6.1.1.4'
H H 0.0000 0.0000 'International Tables Vol C Tables 4.2.6.8 and 6.1.1.4'
N N 0.0061 0.0033 'International Tables Vol C Tables 4.2.6.8 and 6.1.1.4'
O O 0.0106 0.0060 'International Tables Vol C Tables 4.2.6.8 and 6.1.1.4'
Ru Ru -1.2594 0.8363 'International Tables Vol C Tables 4.2.6.8 and 6.1.1.4'
V V 0.3005 0.5294 'International Tables Vol C Tables 4.2.6.8 and 6.1.1.4'

loop_
_geom_angle_atom_site_label_1
_geom_angle_atom_site_label_2
_geom_angle_atom_site_label_3
_geom_angle
_geom_angle_site_symmetry_1
_geom_angle_site_symmetry_3
N1 Ru1 N2 79.9(3) . .
N1 Ru1 N5 87.6(3) . .
N1 Ru1 N6 95.7(3) . .
N3 Ru1 N1 172.8(3) . .
N3 Ru1 N2 93.5(3) . .
N3 Ru1 N4 80.1(3) . .
N3 Ru1 N5 96.0(3) . .
N3 Ru1 N6 91.1(3) . .
N4 Ru1 N1 97.3(3) . .
N4 Ru1 N2 93.7(3) . .
N4 Ru1 N5 171.1(3) . .
N4 Ru1 N6 92.3(3) . .
N5 Ru1 N2 94.5(3) . .
N5 Ru1 N6 79.8(3) . .
N6 Ru1 N2 173.0(3) . .
V3 V1 V4 60.61(5) . .
V3 V1 V5 122.75(7) . .
V4 V1 V5 172.69(7) . .
O5 V1 V3 38.34(19) . .
O5 V1 V4 93.4(2) . .
O5 V1 V5 92.2(2) . .
O5 V1 O13 157.3(3) . .
O5 V1 O14 83.2(2) . 5_666
O5 V1 O14 82.7(2) . .
O8 V1 V3 85.5(2) . .
O8 V1 V4 38.6(2) . .
O8 V1 V5 144.2(2) . .
O8 V1 O5 101.0(3) . .
O8 V1 O11 107.7(3) . .
O8 V1 O13 93.3(3) . .
O8 V1 O14 87.9(3) . 5_666
O8 V1 O14 164.3(3) . .
O11 V1 V3 136.6(2) . .
O11 V1 V4 146.2(2) . .
O11 V1 V5 36.9(2) . .
O11 V1 O5 98.3(3) . .
O11 V1 O13 93.9(3) . .
O11 V1 O14 86.6(3) . .
O11 V1 O14 163.6(3) . 5_666
O13 V1 V3 127.26(18) . .
O13 V1 V4 86.87(17) . .
O13 V1 V5 86.15(17) . .
O13 V1 O14 79.0(2) . .
O13 V1 O14 79.9(2) . 5_666
O14 V1 V3 88.33(16) . .
O14 V1 V3 47.37(16) 5_666 .
O14 V1 V4 49.33(16) 5_666 .
O14 V1 V4 126.44(17) . .
O14 V1 V5 49.78(16) . .
O14 V1 V5 126.94(17) 5_666 .
O14 V1 O14 77.3(2) 5_666 .
O4 V2 V4 32.1(2) . .
O4 V2 O5 152.6(3) . 5_666
O4 V2 O13 86.9(3) . .
O4 V2 O14 80.2(2) . 5_666
O5 V2 V4 124.53(19) 5_666 .
O5 V2 O13 74.4(2) 5_666 .
O5 V2 O14 75.5(2) 5_666 5_666
O9 V2 V4 83.6(2) . .
O9 V2 O4 96.5(3) . .
O9 V2 O5 92.3(3) . 5_666
O9 V2 O13 154.4(3) . .
O9 V2 O14 81.8(3) . 5_666
O10 V2 V4 133.7(3) . .
O10 V2 O4 101.7(3) . .
O10 V2 O5 100.8(3) . 5_666
O10 V2 O9 105.6(3) . .
O10 V2 O13 98.5(3) . .
O10 V2 O14 172.0(3) . 5_666
O13 V2 V4 86.10(17) . .
O13 V2 O14 73.7(2) . 5_666
O14 V2 V4 49.16(15) 5_666 .
V1 V3 V4 59.69(5) . .
V1 V3 V5 90.96(6) . 5_666
V5 V3 V4 59.37(5) 5_666 .
O1 V3 V1 79.1(2) . .
O1 V3 V4 34.3(2) . .
O1 V3 V5 83.9(2) . 5_666
O1 V3 O5 95.0(3) . .
O1 V3 O7 96.2(3) . 5_666
O1 V3 O13 155.4(3) . 5_666
O1 V3 O14 82.3(3) . 5_666
O5 V3 V1 35.83(18) . .
O5 V3 V4 90.38(19) . .
O5 V3 V5 124.66(19) . 5_666
O5 V3 O13 74.3(2) . 5_666
O5 V3 O14 75.8(2) . 5_666
O6 V3 V1 136.3(3) . .
O6 V3 V4 139.8(3) . .
O6 V3 V5 132.5(3) . 5_666
O6 V3 O1 105.8(3) . .
O6 V3 O5 101.1(3) . .
O6 V3 O7 100.6(3) . 5_666
O6 V3 O13 98.0(3) . 5_666
O6 V3 O14 171.6(3) . 5_666
O7 V3 V1 122.3(2) 5_666 .
O7 V3 V4 84.6(2) 5_666 .
O7 V3 V5 32.0(2) 5_666 5_666
O7 V3 O5 151.7(3) 5_666 .
O7 V3 O13 84.9(3) 5_666 5_666
O7 V3 O14 80.1(2) 5_666 5_666
O13 V3 V1 79.67(17) 5_666 .
O13 V3 V4 122.16(17) 5_666 .
O13 V3 V5 84.29(17) 5_666 5_666
O13 V3 O14 73.7(2) 5_666 5_666
O14 V3 V1 42.17(15) 5_666 .
O14 V3 V4 48.50(15) 5_666 .
O14 V3 V5 49.17(15) 5_666 5_666
V1 V4 V3 59.70(5) . .
V2 V4 V1 64.93(5) . .
V2 V4 V3 93.86(6) . .
V2 V4 V5 61.37(5) . 5_666
V5 V4 V1 91.47(6) 5_666 .
V5 V4 V3 60.24(5) 5_666 .
O1 V4 V1 76.43(19) . .
O1 V4 V2 123.8(2) . .
O1 V4 V3 30.06(19) . .
O1 V4 V5 81.53(19) . 5_666
O1 V4 O8 81.8(3) . .
O1 V4 O14 76.2(2) . 5_666
O3 V4 V1 131.6(2) . .
O3 V4 V2 136.0(2) . .
O3 V4 V3 130.1(2) . .
O3 V4 V5 136.4(2) . 5_666
O3 V4 O1 100.1(3) . .
O3 V4 O4 103.3(3) . .
O3 V4 O8 101.2(3) . .
O3 V4 O12 103.8(3) . .
O3 V4 O14 173.1(3) . 5_666
O4 V4 V1 81.6(2) . .
O4 V4 V2 33.0(2) . .
O4 V4 V3 126.2(2) . .
O4 V4 V5 87.4(2) . 5_666
O4 V4 O1 155.1(3) . .
O4 V4 O8 85.3(3) . .
O4 V4 O12 94.2(3) . .
O4 V4 O14 79.6(3) . 5_666
O8 V4 V1 30.50(18) . .
O8 V4 V2 84.12(18) . .
O8 V4 V3 79.10(18) . .
O8 V4 V5 121.95(19) . 5_666
O8 V4 O14 72.6(2) . 5_666
O12 V4 V1 124.1(2) . .
O12 V4 V2 81.8(2) . .
O12 V4 V3 80.7(2) . .
O12 V4 V5 32.7(2) . 5_666
O12 V4 O1 88.4(3) . .
O12 V4 O8 154.4(3) . .
O12 V4 O14 82.1(2) . 5_666
O14 V4 V1 42.15(14) 5_666 .
O14 V4 V2 47.70(14) 5_666 .
O14 V4 V3 46.57(14) 5_666 .
O14 V4 V5 49.41(14) 5_666 5_666
V1 V5 V3 65.15(5) . 5_666
V4 V5 V1 91.57(6) 5_666 .
V4 V5 V3 60.39(5) 5_666 5_666
O2 V5 V1 131.1(3) . .
O2 V5 V3 135.4(3) . 5_666
O2 V5 V4 137.0(3) . 5_666
O2 V5 O7 102.7(3) . .
O2 V5 O9 101.8(3) . 5_666
O2 V5 O11 101.0(3) . .
O2 V5 O12 104.4(3) . 5_666
O2 V5 O14 173.9(3) . .
O7 V5 V1 81.8(2) . .
O7 V5 V3 33.0(2) . 5_666
O7 V5 V4 86.3(2) . 5_666
O7 V5 O9 154.4(3) . 5_666
O7 V5 O11 87.1(3) . .
O7 V5 O12 93.0(3) . 5_666
O7 V5 O14 78.6(2) . .
O9 V5 V1 76.72(19) 5_666 .
O9 V5 V3 122.7(2) 5_666 5_666
O9 V5 V4 80.69(19) 5_666 5_666
O9 V5 O11 81.2(3) 5_666 .
O9 V5 O14 76.3(2) 5_666 .
O11 V5 V1 30.09(18) . .
O11 V5 V3 85.33(19) . 5_666
O11 V5 V4 121.56(19) . 5_666
O11 V5 O14 73.0(2) . .
O12 V5 V1 124.1(2) 5_666 .
O12 V5 V3 80.7(2) 5_666 5_666
O12 V5 V4 32.6(2) 5_666 5_666
O12 V5 O9 87.8(3) 5_666 5_666
O12 V5 O11 153.9(3) 5_666 .
O12 V5 O14 81.4(2) 5_666 .
O14 V5 V1 42.94(14) . .
O14 V5 V3 46.59(14) . 5_666
O14 V5 V4 48.76(14) . 5_666
C10 N1 Ru1 127.9(7) . .
C10 N1 C12 118.2(9) . .
C12 N1 Ru1 113.7(6) . .
C1 N2 Ru1 128.3(8) . .
C1 N2 C11 119.3(10) . .
C11 N2 Ru1 112.3(7) . .
C25 N3 Ru1 128.3(7) . .
C25 N3 C35 117.7(9) . .
C35 N3 Ru1 113.9(6) . .
C34 N4 Ru1 128.7(7) . .
C34 N4 C36 119.3(9) . .
C36 N4 Ru1 111.9(6) . .
C13 N5 Ru1 127.9(7) . .
C13 N5 C23 119.0(8) . .
C23 N5 Ru1 113.2(6) . .
C22 N6 Ru1 130.2(7) . .
C22 N6 C24 116.7(9) . .
C24 N6 Ru1 113.1(6) . .
V3 O1 V4 115.7(3) . .
V4 O4 V2 114.8(3) . .
V1 O5 V2 107.2(3) . 5_666
V1 O5 V3 105.8(3) . .
V3 O5 V2 106.7(3) . 5_666
V5 O7 V3 115.0(3) . 5_666
V1 O8 V4 110.9(3) . .
V2 O9 V5 116.1(3) . 5_666
V1 O11 V5 113.0(3) . .
V4 O12 V5 114.7(3) . 5_666
V1 O13 V2 105.4(3) . .
V1 O13 V3 106.0(3) . 5_666
V2 O13 V3 98.3(2) . 5_666
V1 O14 V1 102.7(2) 5_666 .
V1 O14 V2 98.5(2) 5_666 5_666
V1 O14 V2 90.7(2) . 5_666
V1 O14 V3 90.5(2) 5_666 5_666
V1 O14 V3 99.3(2) . 5_666
V1 O14 V4 167.9(3) . 5_666
V1 O14 V4 88.5(2) 5_666 5_666
V1 O14 V5 169.3(3) 5_666 .
V1 O14 V5 87.3(2) . .
V2 O14 V4 83.14(19) 5_666 5_666
V2 O14 V5 84.9(2) 5_666 .
V3 O14 V2 164.9(3) 5_666 5_666
V3 O14 V4 84.9(2) 5_666 5_666
V3 O14 V5 84.24(19) 5_666 .
V4 O14 V5 81.83(19) 5_666 .
N2 C1 C2 119.8(12) . .
C3 C2 C1 120.5(15) . .
C2 C3 C4 124.1(15) . .
C3 C4 C5 131.2(14) . .
C3 C4 C11 113.5(13) . .
C5 C4 C11 115.2(12) . .
C6 C5 C4 125.1(15) . .
C5 C6 C7 124.1(15) . .
C8 C7 C6 130.7(13) . .
C8 C7 C12 116.7(11) . .
C12 C7 C6 112.7(11) . .
C9 C8 C7 122.7(13) . .
C8 C9 C10 119.5(12) . .
N1 C10 C9 122.4(10) . .
N2 C11 C4 122.8(10) . .
N2 C11 C12 118.1(10) . .
C12 C11 C4 119.2(11) . .
N1 C12 C7 120.4(10) . .
N1 C12 C11 115.8(9) . .
C11 C12 C7 123.7(10) . .
N5 C13 C14 121.5(10) . .
C15 C14 C13 118.9(11) . .
C14 C15 C16 121.9(12) . .
C15 C16 C17 125.9(11) . .
C15 C16 C23 117.8(10) . .
C23 C16 C17 116.3(10) . .
C18 C17 C16 122.6(13) . .
C17 C18 C19 121.5(13) . .
C20 C19 C18 126.0(11) . .
C24 C19 C18 118.0(11) . .
C24 C19 C20 116.0(10) . .
C21 C20 C19 120.0(12) . .
C20 C21 C22 120.2(12) . .
N6 C22 C21 123.4(11) . .
N5 C23 C16 120.9(9) . .
N5 C23 C24 116.4(8) . .
C24 C23 C16 122.7(9) . .
N6 C24 C19 123.7(9) . .
N6 C24 C23 117.5(8) . .
C23 C24 C19 118.8(9) . .
N3 C25 C26 122.6(11) . .
C27 C26 C25 118.0(12) . .
C26 C27 C28 121.9(12) . .
C27 C28 C29 127.7(11) . .
C27 C28 C35 117.6(10) . .
C35 C28 C29 114.7(10) . .
C30 C29 C28 123.6(13) . .
C29 C30 C31 122.6(13) . .
C30 C31 C36 116.9(11) . .
C32 C31 C30 126.9(12) . .
C32 C31 C36 116.1(11) . .
C33 C32 C31 122.2(13) . .
C32 C33 C34 118.4(12) . .
N4 C34 C33 121.9(11) . .
N3 C35 C28 122.0(9) . .
N3 C35 C36 116.1(9) . .
C36 C35 C28 121.9(9) . .
N4 C36 C31 122.1(9) . .
N4 C36 C35 117.9(9) . .
C35 C36 C31 120.1(9) . .

loop_
_geom_bond_atom_site_label_1
_geom_bond_atom_site_label_2
_geom_bond_distance
_geom_bond_site_symmetry_2
Ru1 N1 2.054(8) .
Ru1 N2 2.073(8) .
Ru1 N3 2.050(8) .
Ru1 N4 2.053(8) .
Ru1 N5 2.056(8) .
Ru1 N6 2.065(8) .
V1 V3 3.082(2) .
V1 V4 3.082(2) .
V1 V5 3.090(2) .
V1 O5 1.875(6) .
V1 O8 1.674(6) .
V1 O11 1.683(6) .
V1 O13 2.043(6) .
V1 O14 2.069(6) 5_666
V1 O14 2.107(6) .
V2 V4 3.069(2) .
V2 O4 1.843(7) .
V2 O5 2.009(6) 5_666
V2 O9 1.756(6) .
V2 O10 1.597(7) .
V2 O13 2.109(6) .
V2 O14 2.286(6) 5_666
V3 V4 3.110(2) .
V3 V5 3.106(2) 5_666
V3 O1 1.728(6) .
V3 O5 1.987(6) .
V3 O6 1.613(7) .
V3 O7 1.866(6) 5_666
V3 O13 2.132(6) 5_666
V3 O14 2.268(6) 5_666
V4 V5 3.079(2) 5_666
V4 O1 1.944(6) .
V4 O3 1.598(7) .
V4 O4 1.799(7) .
V4 O8 2.058(6) .
V4 O12 1.826(6) .
V4 O14 2.339(6) 5_666
V5 V3 3.106(2) 5_666
V5 V4 3.078(2) 5_666
V5 O2 1.595(7) .
V5 O7 1.816(6) .
V5 O9 1.940(6) 5_666
V5 O11 2.014(6) .
V5 O12 1.830(6) 5_666
V5 O14 2.362(6) .
N1 C10 1.341(12) .
N1 C12 1.372(12) .
N2 C1 1.334(14) .
N2 C11 1.361(13) .
N3 C25 1.337(13) .
N3 C35 1.348(12) .
N4 C34 1.333(13) .
N4 C36 1.370(12) .
N5 C13 1.338(12) .
N5 C23 1.375(11) .
N6 C22 1.328(12) .
N6 C24 1.355(11) .
O5 V2 2.009(6) 5_666
O7 V3 1.866(6) 5_666
O9 V5 1.940(6) 5_666
O12 V5 1.830(6) 5_666
O13 V3 2.132(6) 5_666
O14 V1 2.069(6) 5_666
O14 V2 2.286(6) 5_666
O14 V3 2.268(6) 5_666
O14 V4 2.338(6) 5_666
C1 C2 1.416(17) .
C2 C3 1.314(18) .
C3 C4 1.375(18) .
C4 C5 1.401(18) .
C4 C11 1.459(16) .
C5 C6 1.287(17) .
C6 C7 1.461(17) .
C7 C8 1.384(16) .
C7 C12 1.424(15) .
C8 C9 1.297(16) .
C9 C10 1.385(15) .
C11 C12 1.411(14) .
C13 C14 1.419(14) .
C14 C15 1.334(15) .
C15 C16 1.380(14) .
C16 C17 1.417(16) .
C16 C23 1.411(13) .
C17 C18 1.335(17) .
C18 C19 1.434(16) .
C19 C20 1.420(15) .
C19 C24 1.414(14) .
C20 C21 1.325(16) .
C21 C22 1.393(15) .
C23 C24 1.405(12) .
C25 C26 1.416(15) .
C26 C27 1.333(15) .
C27 C28 1.364(14) .
C28 C29 1.451(16) .
C28 C35 1.416(14) .
C29 C30 1.306(16) .
C30 C31 1.418(16) .
C31 C32 1.398(16) .
C31 C36 1.425(14) .
C32 C33 1.360(16) .
C33 C34 1.418(16) .
C35 C36 1.406(13) .
